data_4120618
loop_
_publ_author_name
'Palasyuk, Andriy'
'Grin, Yuri'
'Miller, Gordon J.'

_publ_section_title
;
 Turning Gold into &quot;Diamond&quot;: A Family of Hexagonal Diamond-Type
 Au-Frameworks Interconnected by Triangular Clusters in the Sr-Al-Au
 System.
;
_journal_issue 8
_journal_name_full 'Journal of the American Chemical Society'
_journal_page_first 3108
_journal_paper_doi 10.1021/ja411150e
_journal_volume 136
_journal_year 2014
_chemical_formula_sum 'Al1.67 Au7.33 Sr2'
_chemical_formula_weight 1663.21
_chemical_name_systematic
; 
 ? 
;
_space_group_IT_number 15
_symmetry_cell_setting monoclinic
_symmetry_space_group_name_Hall '-C 2yc'
_symmetry_space_group_name_H-M 'C 1 2/c 1'
_atom_sites_solution_hydrogens none
_atom_sites_solution_primary direct
_atom_sites_solution_secondary difmap
_audit_creation_method SHELXL-97
_cell_angle_alpha 90.00
_cell_angle_beta 123.860(7)
_cell_angle_gamma 90.00
_cell_formula_units_Z 4
_cell_length_a 14.956(4)
_cell_length_b 8.5641(19)
_cell_length_c 8.6718(10)
_cell_measurement_reflns_used 4673
_cell_measurement_temperature 298(2)
_cell_measurement_theta_max 28.30
_cell_measurement_theta_min 2.89
_cell_volume 922.3(3)
_computing_cell_refinement 'Bruker SMART'
_computing_data_collection 'Bruker SMART'
_computing_data_reduction 'Bruker SAINT'
_computing_molecular_graphics 'Bruker SHELXTL'
_computing_publication_material 'Bruker SHELXTL'
_computing_structure_refinement 'SHELXL-97 (Sheldrick, 1997)'
_computing_structure_solution 'SHELXS-97 (Sheldrick, 1990)'
_diffrn_ambient_temperature 298(2)
_diffrn_measured_fraction_theta_full 0.999
_diffrn_measured_fraction_theta_max 0.999
_diffrn_measurement_device_type 'CCD area detector'
_diffrn_measurement_method 'phi and omega scans'
_diffrn_radiation_monochromator graphite
_diffrn_radiation_source 'fine-focus sealed tube'
_diffrn_radiation_type MoK\a
_diffrn_radiation_wavelength 0.71073
_diffrn_reflns_av_R_equivalents 0.0623
_diffrn_reflns_av_sigmaI/netI 0.0534
_diffrn_reflns_limit_h_max 19
_diffrn_reflns_limit_h_min -19
_diffrn_reflns_limit_k_max 11
_diffrn_reflns_limit_k_min -11
_diffrn_reflns_limit_l_max 11
_diffrn_reflns_limit_l_min -11
_diffrn_reflns_number 4673
_diffrn_reflns_theta_full 28.30
_diffrn_reflns_theta_max 28.30
_diffrn_reflns_theta_min 2.89
_exptl_absorpt_coefficient_mu 127.563
_exptl_absorpt_correction_T_max 0.4521
_exptl_absorpt_correction_T_min 0.1365
_exptl_absorpt_correction_type empirical
_exptl_crystal_colour silver
_exptl_crystal_density_diffrn 11.977
_exptl_crystal_density_method 'not measured'
_exptl_crystal_description irregular
_exptl_crystal_F_000 2706
_exptl_crystal_size_max 0.11
_exptl_crystal_size_mid 0.08
_exptl_crystal_size_min 0.05
_refine_diff_density_max 2.726
_refine_diff_density_min -2.725
_refine_diff_density_rms 0.707
_refine_ls_extinction_method SHELXL
_refine_ls_goodness_of_fit_ref 1.172
_refine_ls_hydrogen_treatment none
_refine_ls_matrix_type full
_refine_ls_number_parameters 53
_refine_ls_number_reflns 1153
_refine_ls_number_restraints 0
_refine_ls_restrained_S_all 1.172
_refine_ls_R_factor_all 0.0583
_refine_ls_R_factor_gt 0.0469
_refine_ls_shift/su_max 0.000
_refine_ls_shift/su_mean 0.000
_refine_ls_structure_factor_coef Fsqd
_refine_ls_weighting_details 'calc w=1/[\s^2^(Fo^2^)+(0.0437P)^2^+111.9295P] where P=(Fo^2^+2Fc^2^)/3'
_refine_ls_weighting_scheme calc
_refine_ls_wR_factor_gt 0.1035
_refine_ls_wR_factor_ref 0.1076
_reflns_number_gt 1137
_reflns_number_total 1153
_reflns_threshold_expression >2sigma(I)
_cod_data_source_file ja411150e_si_002.cif
_cod_data_source_block Sr2Au7.33(2)Al1.67
_cod_original_cell_volume 922.4(3)
_cod_original_sg_symbol_H-M C2/c
_cod_database_code 4120618

loop_
_symmetry_equiv_pos_as_xyz
'x, y, z'
'-x, y, -z+1/2'
'x+1/2, y+1/2, z'
'-x+1/2, y+1/2, -z+1/2'
'-x, -y, -z'
'x, -y, z-1/2'
'-x+1/2, -y+1/2, -z'
'x+1/2, -y+1/2, z-1/2'

loop_
_atom_site_label
_atom_site_type_symbol
_atom_site_fract_x
_atom_site_fract_y
_atom_site_fract_z
_atom_site_U_iso_or_equiv
_atom_site_adp_type
_atom_site_occupancy
_atom_site_symmetry_multiplicity
_atom_site_calc_flag
_atom_site_refinement_flags
Sr Sr 0.1468(3) 0.2392(4) 0.2142(4) 0.0135(8) Uani 1 1 d .
Au1 Au 0.22259(10) 0.07945(16) 0.95950(19) 0.0138(4) Uani 1 1 d .
Au2 Au 0.10935(11) 0.12640(16) 0.54963(19) 0.0146(4) Uani 1 1 d .
Au3 Au 0.42107(11) 0.94905(16) 0.04571(19) 0.0161(5) Uani 1 1 d .
Au4 Au 0.0000 0.0791(2) 0.7500 0.0151(8) Uani 0.964(11) 2 d SP
Al4 Al 0.0000 0.0791(2) 0.7500 0.0151(8) Uani 0.036(11) 2 d SP
Au5 Au 0.4088(4) 0.1570(6) 0.2529(7) 0.016(2) Uani 0.180(8) 1 d P
Al5 Al 0.4088(4) 0.1570(6) 0.2529(7) 0.016(2) Uani 0.820(8) 1 d P

loop_
_atom_site_aniso_label
_atom_site_aniso_U_11
_atom_site_aniso_U_22
_atom_site_aniso_U_33
_atom_site_aniso_U_23
_atom_site_aniso_U_13
_atom_site_aniso_U_12
Sr 0.0191(17) 0.0102(18) 0.0166(17) 0.0018(14) 0.0132(15) 0.0010(14)
Au1 0.0128(8) 0.0140(8) 0.0172(8) 0.0005(5) 0.0100(7) -0.0011(6)
Au2 0.0210(8) 0.0104(8) 0.0164(8) -0.0019(6) 0.0129(7) 0.0018(6)
Au3 0.0226(8) 0.0102(8) 0.0189(9) 0.0006(6) 0.0137(7) 0.0040(6)
Au4 0.0119(12) 0.0182(14) 0.0162(13) 0.000 0.0085(10) 0.000
Al4 0.0119(12) 0.0182(14) 0.0162(13) 0.000 0.0085(10) 0.000
Au5 0.027(3) 0.012(3) 0.017(3) 0.000(2) 0.017(3) 0.000(2)
Al5 0.027(3) 0.012(3) 0.017(3) 0.000(2) 0.017(3) 0.000(2)

loop_
_atom_type_symbol
_atom_type_description
_atom_type_scat_dispersion_real
_atom_type_scat_dispersion_imag
_atom_type_scat_source
Al Al 0.0645 0.0514 'International Tables Vol C Tables 4.2.6.8 and 6.1.1.4'
Sr Sr -1.5307 3.2498 'International Tables Vol C Tables 4.2.6.8 and 6.1.1.4'
Au Au -2.0133 8.8022 'International Tables Vol C Tables 4.2.6.8 and 6.1.1.4'

loop_
_geom_angle_atom_site_label_1
_geom_angle_atom_site_label_2
_geom_angle_atom_site_label_3
_geom_angle
_geom_angle_site_symmetry_1
_geom_angle_site_symmetry_3
Au2 Sr Au1 91.45(9) 7_556 6
Au2 Sr Au3 87.33(9) 7_556 7_565
Au1 Sr Au3 176.06(11) 6 7_565
Au2 Sr Au1 83.37(8) 7_556 1_554
Au1 Sr Au1 88.01(8) 6 1_554
Au3 Sr Au1 88.13(8) 7_565 1_554
Au2 Sr Au3 92.37(9) 7_556 4_545
Au1 Sr Au3 99.30(9) 6 4_545
Au3 Sr Au3 84.49(8) 7_565 4_545
Au1 Sr Au3 171.65(12) 1_554 4_545
Au2 Sr Au2 175.42(12) 7_556 2
Au1 Sr Au2 93.12(9) 6 2
Au3 Sr Au2 88.09(8) 7_565 2
Au1 Sr Au2 96.48(9) 1_554 2
Au3 Sr Au2 87.20(8) 4_545 2
Au2 Sr Au2 117.56(10) 7_556 6
Au1 Sr Au2 53.83(6) 6 6
Au3 Sr Au2 123.67(10) 7_565 6
Au1 Sr Au2 50.57(6) 1_554 6
Au3 Sr Au2 137.50(11) 4_545 6
Au2 Sr Au2 65.25(7) 2 6
Au2 Sr Au3 126.15(11) 7_556 3_445
Au1 Sr Au3 129.33(10) 6 3_445
Au3 Sr Au3 53.98(7) 7_565 3_445
Au1 Sr Au3 124.72(10) 1_554 3_445
Au3 Sr Au3 52.87(7) 4_545 3_445
Au2 Sr Au3 50.42(6) 2 3_445
Au2 Sr Au3 115.17(10) 6 3_445
Au2 Sr Au2 102.98(9) 7_556 .
Au1 Sr Au2 50.53(6) 6 .
Au3 Sr Au2 133.40(11) 7_565 .
Au1 Sr Au2 137.73(11) 1_554 .
Au3 Sr Au2 50.25(6) 4_545 .
Au2 Sr Au2 80.23(8) 2 .
Au2 Sr Au2 91.76(8) 6 .
Au3 Sr Au2 85.37(8) 3_445 .
Au2 Sr Au1 53.21(6) 7_556 7_556
Au1 Sr Au1 126.22(10) 6 7_556
Au3 Sr Au1 50.34(6) 7_565 7_556
Au1 Sr Au1 53.14(6) 1_554 7_556
Au3 Sr Au1 118.66(10) 4_545 7_556
Au2 Sr Au1 123.25(10) 2 7_556
Au2 Sr Au1 103.68(9) 6 7_556
Au3 Sr Au1 104.30(9) 3_445 7_556
Au2 Sr Au1 155.65(11) . 7_556
Au2 Sr Al4 127.60(10) 7_556 1_554
Au1 Sr Al4 100.63(10) 6 1_554
Au3 Sr Al4 77.24(8) 7_565 1_554
Au1 Sr Al4 46.93(5) 1_554 1_554
Au3 Sr Al4 134.27(10) 4_545 1_554
Au2 Sr Al4 51.08(5) 2 1_554
Au2 Sr Al4 47.03(6) 6 1_554
Au3 Sr Al4 83.03(8) 3_445 1_554
Au2 Sr Al4 123.97(10) . 1_554
Au1 Sr Al4 79.85(7) 7_556 1_554
Au2 Sr Au4 127.60(10) 7_556 1_554
Au1 Sr Au4 100.63(10) 6 1_554
Au3 Sr Au4 77.24(8) 7_565 1_554
Au1 Sr Au4 46.93(5) 1_554 1_554
Au3 Sr Au4 134.27(10) 4_545 1_554
Au2 Sr Au4 51.08(5) 2 1_554
Au2 Sr Au4 47.03(6) 6 1_554
Au3 Sr Au4 83.03(8) 3_445 1_554
Au2 Sr Au4 123.97(10) . 1_554
Au1 Sr Au4 79.85(7) 7_556 1_554
Al4 Sr Au4 0.0 1_554 1_554
Al5 Au1 Au5 0.0(2) 1_556 1_556
Al5 Au1 Au4 152.07(12) 1_556 .
Au5 Au1 Au4 152.07(12) 1_556 .
Al5 Au1 Au2 111.53(12) 1_556 6_556
Au5 Au1 Au2 111.53(12) 1_556 6_556
Au4 Au1 Au2 59.72(5) . 6_556
Al5 Au1 Au3 56.86(11) 1_556 1_546
Au5 Au1 Au3 56.86(11) 1_556 1_546
Au4 Au1 Au3 150.19(7) . 1_546
Au2 Au1 Au3 112.20(6) 6_556 1_546
Al5 Au1 Al5 113.70(13) 1_556 7_556
Au5 Au1 Al5 113.70(13) 1_556 7_556
Au4 Au1 Al5 55.83(11) . 7_556
Au2 Au1 Al5 111.27(11) 6_556 7_556
Au3 Au1 Al5 135.48(11) 1_546 7_556
Al5 Au1 Au5 113.70(13) 1_556 7_556
Au5 Au1 Au5 113.70(13) 1_556 7_556
Au4 Au1 Au5 55.83(11) . 7_556
Au2 Au1 Au5 111.27(11) 6_556 7_556
Au3 Au1 Au5 135.48(11) 1_546 7_556
Al5 Au1 Au5 0.0(2) 7_556 7_556
Al5 Au1 Au2 135.71(12) 1_556 .
Au5 Au1 Au2 135.71(12) 1_556 .
Au4 Au1 Au2 62.75(4) . .
Au2 Au1 Au2 112.38(6) 6_556 .
Au3 Au1 Au2 100.46(6) 1_546 .
Al5 Au1 Au2 53.35(10) 7_556 .
Au5 Au1 Au2 53.35(10) 7_556 .
Al5 Au1 Au1 61.33(12) 1_556 7_557
Au5 Au1 Au1 61.33(12) 1_556 7_557
Au4 Au1 Au1 103.06(8) . 7_557
Au2 Au1 Au1 131.69(8) 6_556 7_557
Au3 Au1 Au1 102.15(7) 1_546 7_557
Al5 Au1 Au1 52.37(11) 7_556 7_557
Au5 Au1 Au1 52.37(11) 7_556 7_557
Au2 Au1 Au1 92.70(7) . 7_557
Al5 Au1 Sr 130.30(13) 1_556 6_556
Au5 Au1 Sr 130.30(13) 1_556 6_556
Au4 Au1 Sr 73.50(7) . 6_556
Au2 Au1 Sr 67.35(7) 6_556 6_556
Au3 Au1 Sr 77.03(7) 1_546 6_556
Al5 Au1 Sr 111.97(12) 7_556 6_556
Au5 Au1 Sr 111.97(12) 7_556 6_556
Au2 Au1 Sr 64.88(7) . 6_556
Au1 Au1 Sr 156.61(9) 7_557 6_556
Al5 Au1 Sr 79.58(12) 1_556 1_556
Au5 Au1 Sr 79.58(12) 1_556 1_556
Au4 Au1 Sr 72.69(7) . 1_556
Au2 Au1 Sr 65.91(7) 6_556 1_556
Au3 Au1 Sr 133.15(8) 1_546 1_556
Al5 Au1 Sr 74.70(11) 7_556 1_556
Au5 Au1 Sr 74.70(11) 7_556 1_556
Au2 Au1 Sr 124.25(8) . 1_556
Au1 Au1 Sr 65.83(7) 7_557 1_556
Sr Au1 Sr 131.55(10) 6_556 1_556
Al5 Au2 Au5 0.00(18) 7_556 7_556
Al5 Au2 Al4 145.95(12) 7_556 5_556
Au5 Au2 Al4 145.95(12) 7_556 5_556
Al5 Au2 Au4 145.95(12) 7_556 5_556
Au5 Au2 Au4 145.95(12) 7_556 5_556
Al4 Au2 Au4 0.00(7) 5_556 5_556
Al5 Au2 Au1 155.21(13) 7_556 6
Au5 Au2 Au1 155.21(13) 7_556 6
Al4 Au2 Au1 58.81(4) 5_556 6
Au4 Au2 Au1 58.81(4) 5_556 6
Al5 Au2 Au3 56.56(11) 7_556 4_545
Au5 Au2 Au3 56.56(11) 7_556 4_545
Al4 Au2 Au3 115.20(7) 5_556 4_545
Au4 Au2 Au3 115.20(7) 5_556 4_545
Au1 Au2 Au3 123.09(6) 6 4_545
Al5 Au2 Au1 61.22(11) 7_556 .
Au5 Au2 Au1 61.22(11) 7_556 .
Al4 Au2 Au1 132.17(7) 5_556 .
Au4 Au2 Au1 132.17(7) 5_556 .
Au1 Au2 Au1 102.35(6) 6 .
Au3 Au2 Au1 111.62(6) 4_545 .
Al5 Au2 Au4 55.47(11) 7_556 .
Au5 Au2 Au4 55.47(11) 7_556 .
Al4 Au2 Au4 103.18(5) 5_556 .
Au4 Au2 Au4 103.18(5) 5_556 .
Au1 Au2 Au4 132.54(7) 6 .
Au3 Au2 Au4 104.38(6) 4_545 .
Au1 Au2 Au4 54.91(4) . .
Al5 Au2 Sr 80.03(13) 7_556 7_556
Au5 Au2 Sr 80.03(13) 7_556 7_556
Al4 Au2 Sr 132.99(7) 5_556 7_556
Au4 Au2 Sr 132.99(7) 5_556 7_556
Au1 Au2 Sr 76.14(7) 6 7_556
Au3 Au2 Sr 77.30(7) 4_545 7_556
Au1 Au2 Sr 66.68(7) . 7_556
Au4 Au2 Sr 117.79(7) . 7_556
Al5 Au2 Sr 75.34(13) 7_556 2
Au5 Au2 Sr 75.34(13) 7_556 2
Al4 Au2 Sr 71.94(7) 5_556 2
Au4 Au2 Sr 71.94(7) 5_556 2
Au1 Au2 Sr 128.73(8) 6 2
Au3 Au2 Sr 65.30(7) 4_545 2
Au1 Au2 Sr 121.91(7) . 2
Au4 Au2 Sr 69.37(7) . 2
Sr Au2 Sr 142.24(5) 7_556 2
Al5 Au2 Sr 115.64(12) 7_556 6_556
Au5 Au2 Sr 115.64(12) 7_556 6_556
Al4 Au2 Sr 71.33(7) 5_556 6_556
Au4 Au2 Sr 71.33(7) 5_556 6_556
Au1 Au2 Sr 63.52(7) 6 6_556
Au3 Au2 Sr 172.18(8) 4_545 6_556
Au1 Au2 Sr 61.29(6) . 6_556
Au4 Au2 Sr 69.14(7) . 6_556
Sr Au2 Sr 101.55(7) 7_556 6_556
Sr Au2 Sr 114.75(7) 2 6_556
Al5 Au3 Au5 0.00(9) 6_565 6_565
Al5 Au3 Al5 156.31(13) 6_565 1_565
Au5 Au3 Al5 156.31(13) 6_565 1_565
Al5 Au3 Au5 156.31(13) 6_565 1_565
Au5 Au3 Au5 156.31(13) 6_565 1_565
Al5 Au3 Au5 0.00(19) 1_565 1_565
Al5 Au3 Al5 112.22(13) 6_565 2_665
Au5 Au3 Al5 112.22(13) 6_565 2_665
Al5 Au3 Al5 61.37(19) 1_565 2_665
Au5 Au3 Al5 61.37(19) 1_565 2_665
Al5 Au3 Au5 112.22(13) 6_565 2_665
Au5 Au3 Au5 112.22(13) 6_565 2_665
Al5 Au3 Au5 61.37(19) 1_565 2_665
Au5 Au3 Au5 61.37(19) 1_565 2_665
Al5 Au3 Au5 0.0(3) 2_665 2_665
Al5 Au3 Au2 57.70(11) 6_565 4
Au5 Au3 Au2 57.70(11) 6_565 4
Al5 Au3 Au2 143.30(12) 1_565 4
Au5 Au3 Au2 143.30(12) 1_565 4
Al5 Au3 Au2 138.22(12) 2_665 4
Au5 Au3 Au2 138.22(12) 2_665 4
Al5 Au3 Au1 112.53(12) 6_565 1_564
Au5 Au3 Au1 112.53(12) 6_565 1_564
Al5 Au3 Au1 56.71(12) 1_565 1_564
Au5 Au3 Au1 56.71(12) 1_565 1_564
Al5 Au3 Au1 111.57(11) 2_665 1_564
Au5 Au3 Au1 111.57(11) 2_665 1_564
Au2 Au3 Au1 109.21(6) 4 1_564
Al5 Au3 Au3 137.80(13) 6_565 2_655
Au5 Au3 Au3 137.80(13) 6_565 2_655
Al5 Au3 Au3 59.47(11) 1_565 2_655
Au5 Au3 Au3 59.47(11) 1_565 2_655
Al5 Au3 Au3 53.82(10) 2_665 2_655
Au5 Au3 Au3 53.82(10) 2_665 2_655
Au2 Au3 Au3 103.82(4) 4 2_655
Au1 Au3 Au3 109.40(7) 1_564 2_655
Al5 Au3 Au3 58.91(11) 6_565 5_675
Au5 Au3 Au3 58.91(11) 6_565 5_675
Al5 Au3 Au3 110.49(13) 1_565 5_675
Au5 Au3 Au3 110.49(13) 1_565 5_675
Al5 Au3 Au3 53.31(10) 2_665 5_675
Au5 Au3 Au3 53.31(10) 2_665 5_675
Au2 Au3 Au3 103.12(7) 4 5_675
Au1 Au3 Au3 132.22(8) 1_564 5_675
Au3 Au3 Au3 95.48(8) 2_655 5_675
Al5 Au3 Sr 77.67(12) 6_565 7_565
Au5 Au3 Sr 77.67(12) 6_565 7_565
Al5 Au3 Sr 78.65(13) 1_565 7_565
Au5 Au3 Sr 78.65(13) 1_565 7_565
Al5 Au3 Sr 74.59(11) 2_665 7_565
Au5 Au3 Sr 74.59(11) 2_665 7_565
Au2 Au3 Sr 130.87(8) 4 7_565
Au1 Au3 Sr 67.78(7) 1_564 7_565
Au3 Au3 Sr 123.92(6) 2_655 7_565
Au3 Au3 Sr 64.48(7) 5_675 7_565
Al5 Au3 Sr 122.97(13) 6_565 4
Au5 Au3 Sr 122.97(13) 6_565 4
Al5 Au3 Sr 76.92(12) 1_565 4
Au5 Au3 Sr 76.92(12) 1_565 4
Al5 Au3 Sr 116.51(12) 2_665 4
Au5 Au3 Sr 116.51(12) 2_665 4
Au2 Au3 Sr 66.43(7) 4 4
Au1 Au3 Sr 74.84(7) 1_564 4
Au3 Au3 Sr 64.39(7) 2_655 4
Au3 Au3 Sr 152.16(9) 5_675 4
Sr Au3 Sr 142.28(11) 7_565 4
Al5 Au4 Au5 0.0(3) 7_556 7_556
Al5 Au4 Al5 62.7(2) 7_556 8_456
Au5 Au4 Al5 62.7(2) 7_556 8_456
Al5 Au4 Au5 62.7(2) 7_556 8_456
Au5 Au4 Au5 62.7(2) 7_556 8_456
Al5 Au4 Au5 0.0(2) 8_456 8_456
Al5 Au4 Au1 115.54(12) 7_556 2_556
Au5 Au4 Au1 115.54(12) 7_556 2_556
Al5 Au4 Au1 64.36(12) 8_456 2_556
Au5 Au4 Au1 64.36(12) 8_456 2_556
Al5 Au4 Au1 64.36(11) 7_556 .
Au5 Au4 Au1 64.36(11) 7_556 .
Al5 Au4 Au1 115.54(13) 8_456 .
Au5 Au4 Au1 115.54(13) 8_456 .
Au1 Au4 Au1 179.89(10) 2_556 .
Al5 Au4 Au2 124.58(10) 7_556 5_556
Au5 Au4 Au2 124.58(10) 7_556 5_556
Al5 Au4 Au2 120.63(11) 8_456 5_556
Au5 Au4 Au2 120.63(11) 8_456 5_556
Au1 Au4 Au2 61.47(4) 2_556 5_556
Au1 Au4 Au2 118.61(6) . 5_556
Al5 Au4 Au2 120.63(11) 7_556 6_556
Au5 Au4 Au2 120.63(11) 7_556 6_556
Al5 Au4 Au2 124.58(10) 8_456 6_556
Au5 Au4 Au2 124.58(10) 8_456 6_556
Au1 Au4 Au2 118.61(6) 2_556 6_556
Au1 Au4 Au2 61.47(4) . 6_556
Au2 Au4 Au2 101.79(9) 5_556 6_556
Al5 Au4 Au2 109.86(12) 7_556 2_556
Au5 Au4 Au2 109.86(12) 7_556 2_556
Al5 Au4 Au2 55.26(10) 8_456 2_556
Au5 Au4 Au2 55.26(10) 8_456 2_556
Au1 Au4 Au2 62.33(4) 2_556 2_556
Au1 Au4 Au2 117.65(4) . 2_556
Au2 Au4 Au2 113.45(5) 5_556 2_556
Au2 Au4 Au2 76.82(5) 6_556 2_556
Al5 Au4 Au2 55.26(10) 7_556 .
Au5 Au4 Au2 55.26(10) 7_556 .
Al5 Au4 Au2 109.86(12) 8_456 .
Au5 Au4 Au2 109.86(12) 8_456 .
Au1 Au4 Au2 117.65(4) 2_556 .
Au1 Au4 Au2 62.33(4) . .
Au2 Au4 Au2 76.82(5) 5_556 .
Au2 Au4 Au2 113.45(5) 6_556 .
Au2 Au4 Au2 164.52(10) 2_556 .
Al5 Au4 Sr 71.95(12) 7_556 1_556
Au5 Au4 Sr 71.95(12) 7_556 1_556
Al5 Au4 Sr 70.25(12) 8_456 1_556
Au5 Au4 Sr 70.25(12) 8_456 1_556
Au1 Au4 Sr 119.57(6) 2_556 1_556
Au1 Au4 Sr 60.38(6) . 1_556
Au2 Au4 Sr 162.48(9) 5_556 1_556
Au2 Au4 Sr 61.63(6) 6_556 1_556
Au2 Au4 Sr 59.55(6) 2_556 1_556
Au2 Au4 Sr 113.87(7) . 1_556
Al5 Au4 Sr 70.25(12) 7_556 2
Au5 Au4 Sr 70.25(12) 7_556 2
Al5 Au4 Sr 71.95(12) 8_456 2
Au5 Au4 Sr 71.95(12) 8_456 2
Au1 Au4 Sr 60.38(6) 2_556 2
Au1 Au4 Sr 119.57(6) . 2
Au2 Au4 Sr 61.63(6) 5_556 2
Au2 Au4 Sr 162.48(9) 6_556 2
Au2 Au4 Sr 113.87(7) 2_556 2
Au2 Au4 Sr 59.55(6) . 2
Sr Au4 Sr 135.41(12) 1_556 2
Au1 Au5 Au3 108.63(18) 1_554 6_566
Au1 Au5 Au3 66.42(12) 1_554 1_545
Au3 Au5 Au3 116.08(18) 6_566 1_545
Au1 Au5 Au2 111.87(18) 1_554 7_556
Au3 Au5 Au2 65.75(12) 6_566 7_556
Au3 Au5 Au2 177.7(2) 1_545 7_556
Au1 Au5 Al4 119.02(18) 1_554 7_556
Au3 Au5 Al4 123.37(19) 6_566 7_556
Au3 Au5 Al4 110.03(17) 1_545 7_556
Au2 Au5 Al4 69.26(12) 7_556 7_556
Au1 Au5 Au4 119.02(18) 1_554 7_556
Au3 Au5 Au4 123.37(19) 6_566 7_556
Au3 Au5 Au4 110.03(17) 1_545 7_556
Au2 Au5 Au4 69.26(12) 7_556 7_556
Al4 Au5 Au4 0.00(5) 7_556 7_556
Au1 Au5 Al5 120.9(2) 1_554 2_655
Au3 Au5 Al5 119.0(3) 6_566 2_655
Au3 Au5 Al5 62.45(13) 1_545 2_655
Au2 Au5 Al5 118.20(19) 7_556 2_655
Al4 Au5 Al5 58.63(10) 7_556 2_655
Au4 Au5 Al5 58.63(10) 7_556 2_655
Au1 Au5 Au5 120.9(2) 1_554 2_655
Au3 Au5 Au5 119.0(3) 6_566 2_655
Au3 Au5 Au5 62.45(13) 1_545 2_655
Au2 Au5 Au5 118.20(19) 7_556 2_655
Al4 Au5 Au5 58.63(10) 7_556 2_655
Au4 Au5 Au5 58.63(10) 7_556 2_655
Al5 Au5 Au5 0.0(3) 2_655 2_655
Au1 Au5 Au3 123.81(18) 1_554 2_645
Au3 Au5 Au3 67.78(13) 6_566 2_645
Au3 Au5 Au3 66.72(12) 1_545 2_645
Au2 Au5 Au3 115.54(18) 7_556 2_645
Al4 Au5 Au3 104.88(17) 7_556 2_645
Au4 Au5 Au3 104.88(17) 7_556 2_645
Al5 Au5 Au3 56.18(14) 2_655 2_645
Au5 Au5 Au3 56.18(14) 2_655 2_645
Au1 Au5 Au1 66.30(12) 1_554 7_556
Au3 Au5 Au1 123.23(17) 6_566 7_556
Au3 Au5 Au1 112.28(17) 1_545 7_556
Au2 Au5 Au1 65.44(12) 7_556 7_556
Al4 Au5 Au1 59.81(11) 7_556 7_556
Au4 Au5 Au1 59.81(11) 7_556 7_556
Al5 Au5 Au1 108.54(15) 2_655 7_556
Au5 Au5 Au1 108.54(15) 2_655 7_556
Au3 Au5 Au1 164.01(19) 2_645 7_556
Au1 Au5 Sr 169.20(18) 1_554 8_556
Au3 Au5 Sr 61.66(11) 6_566 8_556
Au3 Au5 Sr 121.09(17) 1_545 8_556
Au2 Au5 Sr 60.83(11) 7_556 8_556
Al4 Au5 Sr 67.26(12) 7_556 8_556
Au4 Au5 Sr 67.26(12) 7_556 8_556
Al5 Au5 Sr 69.69(19) 2_655 8_556
Au5 Au5 Sr 69.69(19) 2_655 8_556
Au3 Au5 Sr 58.74(10) 2_645 8_556
Au1 Au5 Sr 114.00(16) 7_556 8_556
Au1 Au5 Sr 70.50(12) 1_554 4_545
Au3 Au5 Sr 59.15(11) 6_566 4_545
Au3 Au5 Sr 60.03(11) 1_545 4_545
Au2 Au5 Sr 121.18(16) 7_556 4_545
Al4 Au5 Sr 163.81(18) 7_556 4_545
Au4 Au5 Sr 163.81(18) 7_556 4_545
Al5 Au5 Sr 105.51(9) 2_655 4_545
Au5 Au5 Sr 105.51(9) 2_655 4_545
Au3 Au5 Sr 60.10(11) 2_645 4_545
Au1 Au5 Sr 134.40(17) 7_556 4_545
Sr Au5 Sr 105.70(13) 8_556 4_545

loop_
_geom_bond_atom_site_label_1
_geom_bond_atom_site_label_2
_geom_bond_distance
_geom_bond_site_symmetry_2
Sr Au2 3.240(4) 7_556
Sr Au1 3.251(4) 6
Sr Au3 3.270(4) 7_565
Sr Au1 3.290(3) 1_554
Sr Au3 3.309(3) 4_545
Sr Au2 3.328(4) 2
Sr Au2 3.356(4) 6
Sr Au3 3.356(3) 3_445
Sr Au2 3.394(3) .
Sr Au1 3.432(3) 7_556
Sr Al4 3.613(3) 1_554
Sr Au4 3.613(3) 1_554
Au1 Al5 2.603(5) 1_556
Au1 Au5 2.603(5) 1_556
Au1 Au4 2.7648(15) .
Au1 Au2 2.8395(19) 6_556
Au1 Au3 2.854(2) 1_546
Au1 Al5 2.884(5) 7_556
Au1 Au5 2.884(5) 7_556
Au1 Au2 2.992(2) .
Au1 Au1 3.010(3) 7_557
Au1 Sr 3.251(4) 6_556
Au1 Sr 3.290(3) 1_556
Au2 Al5 2.640(5) 7_556
Au2 Au5 2.640(5) 7_556
Au2 Al4 2.7910(19) 5_556
Au2 Au4 2.7910(19) 5_556
Au2 Au1 2.8395(19) 6
Au2 Au3 2.847(2) 4_545
Au2 Au4 3.0040(14) .
Au2 Sr 3.240(4) 7_556
Au2 Sr 3.328(4) 2
Au2 Sr 3.356(4) 6_556
Au3 Al5 2.606(5) 6_565
Au3 Au5 2.606(5) 6_565
Au3 Al5 2.607(5) 1_565
Au3 Au5 2.607(5) 1_565
Au3 Al5 2.783(5) 2_665
Au3 Au5 2.783(5) 2_665
Au3 Au2 2.847(2) 4
Au3 Au1 2.854(2) 1_564
Au3 Au3 2.968(3) 2_655
Au3 Au3 3.008(3) 5_675
Au3 Sr 3.270(4) 7_565
Au3 Sr 3.309(3) 4
Au4 Al5 2.646(5) 7_556
Au4 Au5 2.646(5) 7_556
Au4 Al5 2.646(5) 8_456
Au4 Au5 2.646(5) 8_456
Au4 Au1 2.7648(15) 2_556
Au4 Au2 2.7910(19) 5_556
Au4 Au2 2.7910(19) 6_556
Au4 Au2 3.0040(14) 2_556
Au4 Sr 3.613(3) 1_556
Au4 Sr 3.613(3) 2
Au5 Au1 2.603(5) 1_554
Au5 Au3 2.606(5) 6_566
Au5 Au3 2.607(5) 1_545
Au5 Au2 2.640(5) 7_556
Au5 Al4 2.646(5) 7_556
Au5 Au4 2.646(5) 7_556
Au5 Al5 2.755(9) 2_655
Au5 Au5 2.755(9) 2_655
Au5 Au3 2.783(5) 2_645
Au5 Au1 2.884(5) 7_556
Au5 Sr 3.687(6) 8_556
Au5 Sr 3.720(6) 4_545
